data_1001464
loop_
_publ_author_name
'Benhamada, L'
'Grandin, A'
'Borel, M M'
'Leclaire, A'
'Raveau, B'

_publ_section_title
;
KVPO~5~, an intersecting tunnel structure closely related to the
hexagonal tungsten bronze
;
_journal_coden_ASTM ACSCEE
_journal_name_full 'Acta Crystallographica C (39,1983-)'
_journal_page_first 1138
_journal_page_last 1141
_journal_volume 47
_journal_year 1991
_chemical_formula_structural 'K V O (P O4)'
_chemical_formula_sum 'K O5 P V'
_chemical_name_systematic 'Potassium vanadium(IV) oxide phosphate'
_space_group_IT_number 33
_symmetry_cell_setting orthorhombic
_symmetry_Int_Tables_number 33
_symmetry_space_group_name_Hall 'P -2ac -2n'
_symmetry_space_group_name_H-M 'P n 21 a'
_cell_angle_alpha 90
_cell_angle_beta 90
_cell_angle_gamma 90
_cell_formula_units_Z 8
_cell_length_a 12.7640(8)
_cell_length_b 10.5153(9)
_cell_length_c 6.3648(4)
_cell_volume 854.3
_refine_ls_R_factor_all 0.028
_cod_database_code 1001464

loop_
_symmetry_equiv_pos_as_xyz
x,y,z
-x,1/2+y,-z
1/2-x,1/2+y,1/2+z
1/2+x,y,1/2-z

loop_
_atom_site_label
_atom_site_type_symbol
_atom_site_symmetry_multiplicity
_atom_site_Wyckoff_symbol
_atom_site_fract_x
_atom_site_fract_y
_atom_site_fract_z
_atom_site_occupancy
_atom_site_attached_hydrogens
_atom_site_calc_flag
V1 V4+ 4 a 0.12417(5) 0.25 -0.0038(1) 1. 0 d
V2 V4+ 4 a 0.24842(7) 0.49719(9) 0.2750(1) 1. 0 d
P1 P5+ 4 a 0.18046(9) 0.2337(1) 0.4976(2) 1. 0 d
P2 P5+ 4 a -0.0028(1) 0.4879(1) 0.1681(2) 1. 0 d
K1 K1+ 4 a 0.3806(1) 0.4332(1) 0.7812(2) 1. 0 d
K2 K1+ 4 a 0.3971(1) 0.1794(2) 0.2057(2) 1. 0 d
O1 O2- 4 a 0.1119(3) 0.2051(3) 0.3054(5) 1. 0 d
O2 O2- 4 a 0.1104(3) 0.2622(4) 0.6866(5) 1. 0 d
O3 O2- 4 a 0.0092(3) 0.3683(3) 0.0278(6) 1. 0 d
O4 O2- 4 a 0.0182(3) 0.1021(4) -0.0232(6) 1. 0 d
O5 O2- 4 a 0.2272(3) 0.1032(4) -0.0395(6) 1. 0 d
O6 O2- 4 a 0.2202(3) 0.3538(4) 0.0334(6) 1. 0 d
O7 O2- 4 a 0.3991(3) 0.4666(3) 0.1950(5) 1. 0 d
O8 O2- 4 a 0.2474(3) 0.6177(3) 0.0373(5) 1. 0 d
O9 O2- 4 a 0.0931(3) 0.5047(4) 0.3109(5) 1. 0 d
O10 O2- 4 a 0.2557(3) 0.3449(3) 0.4521(6) 1. 0 d

loop_
_atom_type_symbol
_atom_type_oxidation_number
V4+ 4.000
P5+ 5.000
K1+ 1.000
O2- -2.000
